data_7024079
loop_
_publ_author_name
'Gaderbauer, Walter'
'Balatoni, Istvan'
'Wagner, Harald'
'Baumgartner, Judith'
'Marschner, Christoph'

_publ_section_title
;
 Synthesis and structural diversity of oligosilanylzinc compounds.
;
_journal_issue 6
_journal_name_full 'Dalton transactions (Cambridge, England : 2003)'
_journal_page_first 1598
_journal_page_last 1603
_journal_paper_doi 10.1039/b910463a
_journal_volume 39
_journal_year 2010
_chemical_formula_sum 'C21 H49 Cl N2 Si4 Zn'
_chemical_formula_weight 542.80
_chemical_name_systematic
;
?
;
_space_group_IT_number 61
_symmetry_cell_setting orthorhombic
_symmetry_space_group_name_Hall '-P 2ac 2ab'
_symmetry_space_group_name_H-M 'P b c a'
_atom_sites_solution_hydrogens geom
_atom_sites_solution_primary direct
_atom_sites_solution_secondary difmap
_audit_creation_method SHELXL-97
_cell_angle_alpha 90.00
_cell_angle_beta 90.00
_cell_angle_gamma 90.00
_cell_formula_units_Z 8
_cell_length_a 12.093(2)
_cell_length_b 14.700(3)
_cell_length_c 35.257(7)
_cell_measurement_reflns_used 14273
_cell_measurement_temperature 100(2)
_cell_measurement_theta_max 52.492
_cell_measurement_theta_min 5.531
_cell_volume 6268(2)
_computing_cell_refinement 'Bruker XSCANS'
_computing_data_collection 'Bruker XSCANS'
_computing_data_reduction 'Bruker SHELXTL'
_computing_molecular_graphics 'Bruker SHELXTL'
_computing_publication_material 'Bruker SHELXTL'
_computing_structure_refinement 'SHELXL-97 (Sheldrick, 1997)'
_computing_structure_solution 'SHELXS-97 (Sheldrick, 1990)'
_diffrn_ambient_temperature 100(2)
_diffrn_measured_fraction_theta_full 0.978
_diffrn_measured_fraction_theta_max 0.978
_diffrn_measurement_device_type 'SMART APEX'
_diffrn_measurement_method '\w scans'
_diffrn_radiation_monochromator graphite
_diffrn_radiation_source 'fine-focus sealed tube'
_diffrn_radiation_type MoK\a
_diffrn_radiation_wavelength 0.71073
_diffrn_reflns_av_R_equivalents 0.0865
_diffrn_reflns_av_sigmaI/netI 0.0552
_diffrn_reflns_limit_h_max 14
_diffrn_reflns_limit_h_min -14
_diffrn_reflns_limit_k_max 17
_diffrn_reflns_limit_k_min -17
_diffrn_reflns_limit_l_max 41
_diffrn_reflns_limit_l_min -41
_diffrn_reflns_number 34565
_diffrn_reflns_theta_full 24.71
_diffrn_reflns_theta_max 24.71
_diffrn_reflns_theta_min 2.26
_exptl_absorpt_coefficient_mu 1.033
_exptl_absorpt_correction_T_max 0.8047
_exptl_absorpt_correction_T_min 0.5669
_exptl_absorpt_correction_type multi-scan
_exptl_absorpt_process_details SADABS
_exptl_crystal_colour colorless
_exptl_crystal_density_diffrn 1.151
_exptl_crystal_density_method 'not measured'
_exptl_crystal_description blocks
_exptl_crystal_F_000 2336
_exptl_crystal_size_max 0.62
_exptl_crystal_size_mid 0.42
_exptl_crystal_size_min 0.22
_refine_diff_density_max 1.070
_refine_diff_density_min -0.772
_refine_diff_density_rms 0.086
_refine_ls_extinction_method none
_refine_ls_goodness_of_fit_ref 1.063
_refine_ls_hydrogen_treatment constr
_refine_ls_matrix_type full
_refine_ls_number_parameters 324
_refine_ls_number_reflns 5225
_refine_ls_number_restraints 0
_refine_ls_restrained_S_all 1.063
_refine_ls_R_factor_all 0.0855
_refine_ls_R_factor_gt 0.0645
_refine_ls_shift/su_max 0.024
_refine_ls_shift/su_mean 0.002
_refine_ls_structure_factor_coef Fsqd
_refine_ls_weighting_details 'calc w=1/[\s^2^(Fo^2^)+(0.0928P)^2^+8.5845P] where P=(Fo^2^+2Fc^2^)/3'
_refine_ls_weighting_scheme calc
_refine_ls_wR_factor_gt 0.1655
_refine_ls_wR_factor_ref 0.1766
_reflns_number_gt 3985
_reflns_number_total 5225
_reflns_threshold_expression >2sigma(I)
_cod_data_source_file b910463a.txt
_cod_data_source_block 168j
_cod_depositor_comments
;
The following automatic conversions were performed:

'_symmetry_cell_setting' value 'Orthorhombic' changed to
'orthorhombic' according to
/home/saulius/struct/CIF-dictionaries/cif_core.dic dictionary named
'cif_core.dic' version 2.4.2 from 2011-04-26.

Automatic conversion script
Id: cif_fix_values 1891 2012-01-12 08:04:46Z andrius 
;
_cod_original_cell_volume 6267(2)
_cod_original_sg_symbol_H-M Pbca
_cod_database_code 7024079

loop_
_symmetry_equiv_pos_as_xyz
'x, y, z'
'-x+1/2, -y, z+1/2'
'-x, y+1/2, -z+1/2'
'x+1/2, -y+1/2, -z'
'-x, -y, -z'
'x-1/2, y, -z-1/2'
'x, -y-1/2, z-1/2'
'-x-1/2, y-1/2, z'

loop_
_atom_site_label
_atom_site_type_symbol
_atom_site_fract_x
_atom_site_fract_y
_atom_site_fract_z
_atom_site_U_iso_or_equiv
_atom_site_adp_type
_atom_site_occupancy
_atom_site_symmetry_multiplicity
_atom_site_calc_flag
_atom_site_refinement_flags
_atom_site_disorder_assembly
_atom_site_disorder_group
Si2 Si -0.03302(18) 0.39021(13) 0.30975(6) 0.0363(6) Uani 0.606(3) 1 d P A 1
Si3 Si -0.0414(2) 0.64402(14) 0.30262(8) 0.0487(8) Uani 0.606(3) 1 d P A 1
Si4 Si -0.1707(3) 0.5284(6) 0.38382(10) 0.108(2) Uani 0.606(3) 1 d P A 1
C13 C -0.0651(9) 0.2914(6) 0.3405(3) 0.079(4) Uani 0.606(3) 1 d P A 1
H13A H -0.0579 0.2351 0.3258 0.119 Uiso 0.606(3) 1 calc PR A 1
H13B H -0.1409 0.2968 0.3501 0.119 Uiso 0.606(3) 1 calc PR A 1
H13C H -0.0134 0.2900 0.3619 0.119 Uiso 0.606(3) 1 calc PR A 1
C14 C 0.0369(12) 0.6244(14) 0.2578(4) 0.138(3) Uani 0.606(3) 1 d P A 1
H14A H 0.0068 0.5710 0.2447 0.207 Uiso 0.606(3) 1 calc PR A 1
H14B H 0.1151 0.6140 0.2637 0.207 Uiso 0.606(3) 1 calc PR A 1
H14C H 0.0300 0.6779 0.2413 0.207 Uiso 0.606(3) 1 calc PR A 1
C15 C -0.2020(11) 0.6443(8) 0.4038(3) 0.138(3) Uani 0.606(3) 1 d P A 1
H15A H -0.2721 0.6423 0.4177 0.207 Uiso 0.606(3) 1 calc PR A 1
H15B H -0.2078 0.6884 0.3830 0.207 Uiso 0.606(3) 1 calc PR A 1
H15C H -0.1424 0.6627 0.4210 0.207 Uiso 0.606(3) 1 calc PR A 1
C9 C 0.0162(14) 0.7544(8) 0.3170(4) 0.098(7) Uani 0.606(3) 1 d PR A 1
H9A H 0.0878 0.7430 0.3283 0.147 Uiso 0.606(3) 1 d PR A 1
H9B H -0.0318 0.7836 0.3351 0.147 Uiso 0.606(3) 1 d PR A 1
H9C H 0.0262 0.7931 0.2957 0.147 Uiso 0.606(3) 1 d PR A 1
C7 C -0.1399(17) 0.399(2) 0.2711(5) 0.059(3) Uani 0.606(3) 1 d P A 1
H7A H -0.1047 0.4198 0.2477 0.088 Uiso 0.606(3) 1 calc PR A 1
H7B H -0.1974 0.4421 0.2787 0.088 Uiso 0.606(3) 1 calc PR A 1
H7C H -0.1733 0.3389 0.2669 0.088 Uiso 0.606(3) 1 calc PR A 1
C11 C -0.2972(16) 0.4694(11) 0.3626(5) 0.080(5) Uani 0.606(3) 1 d PR A 1
H11A H -0.3126 0.4949 0.3374 0.120 Uiso 0.606(3) 1 calc PR A 1
H11B H -0.3613 0.4791 0.3791 0.120 Uiso 0.606(3) 1 calc PR A 1
H11C H -0.2827 0.4041 0.3603 0.120 Uiso 0.606(3) 1 calc PR A 1
Si5 Si -0.0027(3) 0.4490(2) 0.28897(9) 0.0416(11) Uani 0.394(3) 1 d P A 2
Si6 Si -0.0649(3) 0.6772(2) 0.32956(10) 0.0418(11) Uani 0.394(3) 1 d P A 2
Si7 Si -0.1517(4) 0.4712(4) 0.38370(15) 0.0530(15) Uani 0.394(3) 1 d P A 2
C16 C 0.0629(13) 0.5172(11) 0.2492(3) 0.058(4) Uani 0.394(3) 1 d P A 2
H16A H 0.1428 0.5217 0.2535 0.087 Uiso 0.394(3) 1 calc PR A 2
H16B H 0.0307 0.5784 0.2486 0.087 Uiso 0.394(3) 1 calc PR A 2
H16C H 0.0490 0.4868 0.2249 0.087 Uiso 0.394(3) 1 calc PR A 2
C17 C -0.126(2) 0.7339(14) 0.3749(5) 0.142(14) Uani 0.394(3) 1 d P A 2
H17A H -0.0718 0.7296 0.3956 0.213 Uiso 0.394(3) 1 calc PR A 2
H17B H -0.1939 0.7026 0.3822 0.213 Uiso 0.394(3) 1 calc PR A 2
H17C H -0.1417 0.7980 0.3697 0.213 Uiso 0.394(3) 1 calc PR A 2
C18 C -0.1333(18) 0.3390(15) 0.3818(5) 0.138(3) Uani 0.394(3) 1 d P A 2
H18A H -0.0641 0.3242 0.3688 0.207 Uiso 0.394(3) 1 calc PR A 2
H18B H -0.1956 0.3119 0.3681 0.207 Uiso 0.394(3) 1 calc PR A 2
H18C H -0.1311 0.3148 0.4077 0.207 Uiso 0.394(3) 1 calc PR A 2
C9A C 0.049(3) 0.7531(15) 0.3194(10) 0.25(4) Uani 0.394(3) 1 d PR A 2
H9A1 H 0.0756 0.7332 0.2945 0.372 Uiso 0.394(3) 1 d PR A 2
H9A2 H 0.1070 0.7557 0.3376 0.372 Uiso 0.394(3) 1 d PR A 2
H9A3 H 0.0174 0.8124 0.3166 0.372 Uiso 0.394(3) 1 d PR A 2
C11A C -0.3011(18) 0.5159(13) 0.3638(8) 0.053(6) Uani 0.394(3) 1 d P A 2
H11D H -0.3542 0.5189 0.3847 0.080 Uiso 0.394(3) 1 calc PR A 2
H11E H -0.3284 0.4738 0.3444 0.080 Uiso 0.394(3) 1 calc PR A 2
H11F H -0.2923 0.5766 0.3526 0.080 Uiso 0.394(3) 1 calc PR A 2
C7A C -0.146(3) 0.410(4) 0.2735(10) 0.059(3) Uani 0.394(3) 1 d P A 2
H7A1 H -0.1386 0.3602 0.2550 0.088 Uiso 0.394(3) 1 calc PR A 2
H7A2 H -0.1857 0.4606 0.2619 0.088 Uiso 0.394(3) 1 calc PR A 2
H7A3 H -0.1872 0.3879 0.2956 0.088 Uiso 0.394(3) 1 calc PR A 2
Zn1 Zn 0.15224(4) 0.50647(3) 0.379725(13) 0.0274(2) Uani 1 1 d . A .
Cl1 Cl 0.19299(11) 0.36302(7) 0.39971(4) 0.0476(4) Uani 1 1 d . . .
Si1 Si -0.01439(10) 0.52695(8) 0.34549(3) 0.0315(3) Uani 1 1 d . . .
N1 N 0.1981(4) 0.5818(3) 0.42897(10) 0.0415(9) Uani 1 1 d . . .
N4 N 0.3100(3) 0.5510(2) 0.35776(10) 0.0333(8) Uani 1 1 d . . .
C1 C 0.1423(5) 0.6711(4) 0.42995(16) 0.0572(15) Uani 1 1 d . A .
H1A H 0.1746 0.7085 0.4501 0.086 Uiso 1 1 calc R . .
H1B H 0.0633 0.6623 0.4349 0.086 Uiso 1 1 calc R . .
H1C H 0.1519 0.7017 0.4055 0.086 Uiso 1 1 calc R . .
C2 C 0.1739(7) 0.5347(5) 0.46481(14) 0.076(2) Uani 1 1 d . A .
H2A H 0.2066 0.4737 0.4643 0.114 Uiso 1 1 calc R . .
H2B H 0.0936 0.5297 0.4680 0.114 Uiso 1 1 calc R . .
H2C H 0.2052 0.5693 0.4860 0.114 Uiso 1 1 calc R . .
C3 C 0.3179(5) 0.5917(6) 0.42481(16) 0.076(2) Uani 1 1 d . A .
H3A H 0.3435 0.6411 0.4418 0.091 Uiso 1 1 calc R . .
H3B H 0.3540 0.5347 0.4331 0.091 Uiso 1 1 calc R . .
C4 C 0.3524(5) 0.6116(6) 0.38723(18) 0.081(2) Uani 1 1 d . A .
H4A H 0.4342 0.6098 0.3864 0.097 Uiso 1 1 calc R . .
H4B H 0.3294 0.6745 0.3811 0.097 Uiso 1 1 calc R . .
C5 C 0.3829(5) 0.4760(4) 0.3497(2) 0.0639(16) Uani 1 1 d . A .
H5A H 0.4541 0.4994 0.3407 0.096 Uiso 1 1 calc R . .
H5B H 0.3498 0.4373 0.3302 0.096 Uiso 1 1 calc R . .
H5C H 0.3945 0.4403 0.3729 0.096 Uiso 1 1 calc R . .
C6 C 0.2979(6) 0.6022(5) 0.3223(2) 0.082(2) Uani 1 1 d . A .
H6A H 0.3691 0.6295 0.3154 0.123 Uiso 1 1 calc R . .
H6B H 0.2428 0.6504 0.3257 0.123 Uiso 1 1 calc R . .
H6C H 0.2738 0.5610 0.3021 0.123 Uiso 1 1 calc R . .
C8 C 0.0980(6) 0.3574(5) 0.2905(2) 0.090(3) Uani 1 1 d . . .
H8D H 0.0867 0.3274 0.2659 0.135 Uiso 0.606(3) 1 calc PR A 1
H8E H 0.1347 0.3152 0.3079 0.135 Uiso 0.606(3) 1 calc PR A 1
H8F H 0.1442 0.4115 0.2870 0.135 Uiso 0.606(3) 1 calc PR A 1
H8A H 0.0899 0.3022 0.2761 0.135 Uiso 0.394(3) 1 d PR A 2
H8B H 0.1246 0.4049 0.2742 0.135 Uiso 0.394(3) 1 d PR A 2
H8C H 0.1498 0.3477 0.3107 0.135 Uiso 0.394(3) 1 d PR A 2
C12 C -0.1454(7) 0.4831(8) 0.4300(2) 0.138(3) Uani 1 1 d . . .
H12A H -0.1243 0.4189 0.4278 0.207 Uiso 1 1 calc R A 1
H12B H -0.2126 0.4883 0.4454 0.207 Uiso 1 1 calc R A 1
H12C H -0.0853 0.5172 0.4421 0.207 Uiso 1 1 calc R A 1
C60 C 0.9762(7) 0.7353(5) 0.5229(2) 0.076(2) Uani 1 1 d . . .
H60 H 0.9723 0.6853 0.5399 0.092 Uiso 1 1 calc R . .
C61 C 0.9836(12) 0.8758(8) 0.4750(3) 0.139(6) Uani 1 1 d . . .
H61 H 0.9836 0.9263 0.4582 0.167 Uiso 1 1 calc R . .
C62 C 1.0656(8) 0.8675(7) 0.5019(4) 0.130(4) Uani 1 1 d . . .
H62 H 1.1245 0.9101 0.5036 0.156 Uiso 1 1 calc R . .
C63 C 0.8991(8) 0.7445(5) 0.4962(2) 0.085(2) Uani 1 1 d . . .
H63 H 0.8409 0.7013 0.4945 0.102 Uiso 1 1 calc R . .
C64 C 1.0583(7) 0.7944(6) 0.5262(2) 0.091(2) Uani 1 1 d . . .
H64 H 1.1124 0.7863 0.5454 0.109 Uiso 1 1 calc R . .
C65 C 0.9027(10) 0.8122(8) 0.4725(2) 0.107(3) Uani 1 1 d . . .
H65 H 0.8482 0.8171 0.4532 0.129 Uiso 1 1 calc R . .
C10 C -0.1862(6) 0.6645(4) 0.29094(19) 0.0720(19) Uani 1 1 d . . .
H10A H -0.2205 0.6075 0.2825 0.108 Uiso 1 1 calc R A 1
H10B H -0.1910 0.7097 0.2706 0.108 Uiso 1 1 calc R A 1
H10C H -0.2250 0.6872 0.3134 0.108 Uiso 1 1 calc R A 1

loop_
_atom_site_aniso_label
_atom_site_aniso_U_11
_atom_site_aniso_U_22
_atom_site_aniso_U_33
_atom_site_aniso_U_23
_atom_site_aniso_U_13
_atom_site_aniso_U_12
Si2 0.0300(12) 0.0250(11) 0.0538(13) 0.0033(9) -0.0114(10) -0.0063(9)
Si3 0.0632(17) 0.0254(11) 0.0576(17) 0.0029(10) -0.0301(13) 0.0018(10)
Si4 0.0358(19) 0.252(7) 0.0379(17) 0.025(3) 0.0029(13) 0.036(3)
C13 0.058(7) 0.042(5) 0.138(10) 0.038(6) -0.057(7) -0.027(5)
C14 0.070(4) 0.277(11) 0.068(4) 0.046(5) 0.008(3) 0.012(5)
C15 0.070(4) 0.277(11) 0.068(4) 0.046(5) 0.008(3) 0.012(5)
C9 0.134(13) 0.027(7) 0.133(12) 0.008(7) -0.119(12) -0.006(7)
C7 0.058(4) 0.056(8) 0.062(4) -0.007(4) -0.028(3) -0.006(4)
C11 0.041(7) 0.128(15) 0.070(8) 0.015(12) -0.005(6) 0.024(12)
Si5 0.046(2) 0.0381(19) 0.0403(19) -0.0089(15) -0.0134(16) 0.0050(16)
Si6 0.048(2) 0.0388(19) 0.039(2) 0.0016(16) -0.0196(16) 0.0146(16)
Si7 0.032(3) 0.069(3) 0.058(3) 0.044(2) -0.025(2) -0.029(2)
C16 0.050(9) 0.089(10) 0.034(7) -0.025(7) 0.007(6) -0.001(8)
C17 0.19(3) 0.129(17) 0.106(14) -0.095(13) -0.115(16) 0.150(19)
C18 0.070(4) 0.277(11) 0.068(4) 0.046(5) 0.008(3) 0.012(5)
C9A 0.30(6) 0.032(14) 0.41(7) 0.08(2) -0.27(5) -0.03(2)
C11A 0.012(8) 0.072(13) 0.076(11) 0.032(12) 0.011(7) 0.000(10)
C7A 0.058(4) 0.056(8) 0.062(4) -0.007(4) -0.028(3) -0.006(4)
Zn1 0.0291(3) 0.0260(3) 0.0272(3) 0.00123(18) -0.00276(19) 0.0038(2)
Cl1 0.0495(8) 0.0292(6) 0.0642(8) 0.0150(5) -0.0158(6) -0.0002(5)
Si1 0.0307(7) 0.0367(6) 0.0272(6) 0.0019(5) -0.0021(5) 0.0101(5)
N1 0.043(2) 0.051(2) 0.0307(19) -0.0081(17) -0.0007(18) 0.000(2)
N4 0.032(2) 0.0311(18) 0.0366(19) -0.0048(15) 0.0016(17) -0.0018(16)
C1 0.062(4) 0.051(3) 0.059(3) -0.025(3) 0.014(3) -0.007(3)
C2 0.114(6) 0.092(4) 0.022(3) 0.001(3) -0.007(3) -0.010(4)
C3 0.041(3) 0.138(6) 0.049(3) -0.043(4) -0.012(3) 0.006(4)
C4 0.046(4) 0.117(6) 0.079(4) -0.051(4) 0.025(3) -0.039(4)
C5 0.042(3) 0.050(3) 0.100(5) 0.000(3) 0.013(3) 0.010(3)
C6 0.063(5) 0.089(5) 0.094(5) 0.052(4) 0.029(4) 0.012(4)
C8 0.094(6) 0.075(4) 0.101(5) -0.056(4) -0.032(4) 0.037(4)
C12 0.070(4) 0.277(11) 0.068(4) 0.046(5) 0.008(3) 0.012(5)
C60 0.088(6) 0.063(4) 0.078(5) -0.003(3) 0.037(4) -0.004(4)
C61 0.169(13) 0.100(7) 0.149(10) 0.053(7) 0.101(10) 0.065(8)
C62 0.069(6) 0.084(6) 0.238(14) 0.004(7) 0.070(8) -0.010(5)
C63 0.100(7) 0.082(5) 0.073(5) -0.027(4) 0.019(5) 0.006(5)
C64 0.064(5) 0.093(6) 0.116(6) 0.002(5) 0.017(4) 0.022(4)
C65 0.142(10) 0.117(7) 0.062(5) -0.009(5) 0.017(5) 0.065(7)
C10 0.068(4) 0.062(4) 0.087(4) 0.020(3) -0.038(4) 0.017(3)

loop_
_atom_type_symbol
_atom_type_description
_atom_type_scat_dispersion_real
_atom_type_scat_dispersion_imag
_atom_type_scat_source
C C 0.0033 0.0016 'International Tables Vol C Tables 4.2.6.8 and 6.1.1.4'
H H 0.0000 0.0000 'International Tables Vol C Tables 4.2.6.8 and 6.1.1.4'
N N 0.0061 0.0033 'International Tables Vol C Tables 4.2.6.8 and 6.1.1.4'
Si Si 0.0817 0.0704 'International Tables Vol C Tables 4.2.6.8 and 6.1.1.4'
Zn Zn 0.2839 1.4301 'International Tables Vol C Tables 4.2.6.8 and 6.1.1.4'
Cl Cl 0.1484 0.1585 'International Tables Vol C Tables 4.2.6.8 and 6.1.1.4'

loop_
_geom_angle_atom_site_label_1
_geom_angle_atom_site_label_2
_geom_angle_atom_site_label_3
_geom_angle
C8 Si2 C13 101.3(5)
C8 Si2 C7 110.5(6)
C13 Si2 C7 109.4(11)
C8 Si2 Si1 110.2(2)
C13 Si2 Si1 111.8(4)
C7 Si2 Si1 113.0(10)
C10 Si3 C9 106.3(6)
C10 Si3 C14 108.8(5)
C9 Si3 C14 100.3(7)
C10 Si3 Si1 113.9(2)
C9 Si3 Si1 115.0(5)
C14 Si3 Si1 111.5(6)
C12 Si4 C15 91.8(6)
C12 Si4 C11 109.0(7)
C15 Si4 C11 113.3(7)
C12 Si4 Si1 112.8(3)
C15 Si4 Si1 112.9(5)
C11 Si4 Si1 114.8(6)
C8 Si5 C16 97.6(6)
C8 Si5 C7A 113.1(16)
C16 Si5 C7A 109.2(14)
C8 Si5 Si1 112.7(3)
C16 Si5 Si1 113.7(4)
C7A Si5 Si1 110.0(11)
C9A Si6 C17 100.7(13)
C9A Si6 C10 118.7(13)
C17 Si6 C10 108.7(7)
C9A Si6 Si1 115.3(9)
C17 Si6 Si1 107.6(7)
C10 Si6 Si1 105.2(2)
C12 Si7 C18 97.7(7)
C12 Si7 C11A 110.3(9)
C18 Si7 C11A 114.1(9)
C12 Si7 Si1 120.8(4)
C18 Si7 Si1 104.7(7)
C11A Si7 Si1 108.8(6)
N1 Zn1 N4 84.52(15)
N1 Zn1 Cl1 99.95(11)
N4 Zn1 Cl1 101.56(10)
N1 Zn1 Si1 124.77(12)
N4 Zn1 Si1 122.02(10)
Cl1 Zn1 Si1 117.36(5)
Si7 Si1 Si5 112.04(19)
Si7 Si1 Si3 123.24(15)
Si5 Si1 Si3 79.27(11)
Si7 Si1 Si4 21.8(2)
Si5 Si1 Si4 123.9(2)
Si3 Si1 Si4 104.96(17)
Si7 Si1 Si6 106.72(18)
Si5 Si1 Si6 106.02(13)
Si3 Si1 Si6 27.33(10)
Si4 Si1 Si6 85.4(2)
Si7 Si1 Zn1 105.75(12)
Si5 Si1 Zn1 109.00(10)
Si3 Si1 Zn1 123.22(9)
Si4 Si1 Zn1 113.38(11)
Si6 Si1 Zn1 117.42(10)
Si7 Si1 Si2 86.60(17)
Si5 Si1 Si2 29.36(10)
Si3 Si1 Si2 105.58(9)
Si4 Si1 Si2 103.8(2)
Si6 Si1 Si2 129.74(11)
Zn1 Si1 Si2 104.05(7)
C3 N1 C2 109.3(5)
C3 N1 C1 111.5(5)
C2 N1 C1 107.9(4)
C3 N1 Zn1 103.2(3)
C2 N1 Zn1 113.8(3)
C1 N1 Zn1 111.2(3)
C5 N4 C4 113.0(5)
C5 N4 C6 106.7(5)
C4 N4 C6 109.2(5)
C5 N4 Zn1 112.3(3)
C4 N4 Zn1 103.9(3)
C6 N4 Zn1 111.9(3)
C4 C3 N1 113.9(5)
C3 C4 N4 115.8(5)
Si2 C8 Si5 38.53(19)
Si7 C12 Si4 29.1(3)
C64 C60 C63 121.3(8)
C65 C61 C62 120.2(9)
C64 C62 C61 116.8(9)
C65 C63 C60 120.6(9)
C60 C64 C62 120.4(9)
C63 C65 C61 120.6(10)
Si3 C10 Si6 33.03(16)

loop_
_geom_bond_atom_site_label_1
_geom_bond_atom_site_label_2
_geom_bond_distance
Si2 C8 1.790(8)
Si2 C13 1.854(9)
Si2 C7 1.882(19)
Si2 Si1 2.383(2)
Si3 C10 1.824(7)
Si3 C9 1.838(13)
Si3 C14 1.866(14)
Si3 Si1 2.314(2)
Si4 C12 1.785(9)
Si4 C15 1.882(13)
Si4 C11 1.91(2)
Si4 Si1 2.324(4)
Si5 C8 1.816(7)
Si5 C16 1.898(15)
Si5 C7A 1.91(4)
Si5 Si1 2.303(3)
Si6 C9A 1.81(2)
Si6 C17 1.946(18)
Si6 C10 2.011(7)
Si6 Si1 2.359(3)
Si7 C12 1.643(10)
Si7 C18 1.96(2)
Si7 C11A 2.05(2)
Si7 Si1 2.290(5)
Zn1 N1 2.133(4)
Zn1 N4 2.161(4)
Zn1 Cl1 2.2770(12)
Zn1 Si1 2.3682(13)
N1 C3 1.464(7)
N1 C2 1.470(7)
N1 C1 1.476(7)
N4 C5 1.440(6)
N4 C4 1.461(7)
N4 C6 1.467(7)
C3 C4 1.419(9)
C60 C64 1.324(10)
C60 C63 1.332(10)
C61 C65 1.356(15)
C61 C62 1.376(17)
C62 C64 1.377(12)
C63 C65 1.300(11)

loop_
_geom_torsion_atom_site_label_1
_geom_torsion_atom_site_label_2
_geom_torsion_atom_site_label_3
_geom_torsion_atom_site_label_4
_geom_torsion
C12 Si7 Si1 Si5 154.3(5)
C18 Si7 Si1 Si5 45.8(7)
C11A Si7 Si1 Si5 -76.6(8)
C12 Si7 Si1 Si3 -114.3(5)
C18 Si7 Si1 Si3 137.2(7)
C11A Si7 Si1 Si3 14.9(8)
C12 Si7 Si1 Si4 -78.2(8)
C18 Si7 Si1 Si4 173.2(9)
C11A Si7 Si1 Si4 50.9(9)
C12 Si7 Si1 Si6 -90.1(6)
C18 Si7 Si1 Si6 161.4(7)
C11A Si7 Si1 Si6 39.1(8)
C12 Si7 Si1 Zn1 35.7(6)
C18 Si7 Si1 Zn1 -72.9(7)
C11A Si7 Si1 Zn1 164.8(8)
C12 Si7 Si1 Si2 139.3(6)
C18 Si7 Si1 Si2 30.8(7)
C11A Si7 Si1 Si2 -91.5(8)
C8 Si5 Si1 Si7 -94.0(4)
C16 Si5 Si1 Si7 156.1(6)
C7A Si5 Si1 Si7 33.3(17)
C8 Si5 Si1 Si3 144.4(4)
C16 Si5 Si1 Si3 34.4(6)
C7A Si5 Si1 Si3 -88.4(17)
C8 Si5 Si1 Si4 -114.7(4)
C16 Si5 Si1 Si4 135.3(6)
C7A Si5 Si1 Si4 12.5(17)
C8 Si5 Si1 Si6 150.0(4)
C16 Si5 Si1 Si6 40.1(6)
C7A Si5 Si1 Si6 -82.7(17)
C8 Si5 Si1 Zn1 22.7(4)
C16 Si5 Si1 Zn1 -87.2(6)
C7A Si5 Si1 Zn1 150.0(17)
C8 Si5 Si1 Si2 -62.2(4)
C16 Si5 Si1 Si2 -172.1(6)
C7A Si5 Si1 Si2 65.1(17)
C10 Si3 Si1 Si7 -18.1(3)
C9 Si3 Si1 Si7 105.0(5)
C14 Si3 Si1 Si7 -141.7(6)
C10 Si3 Si1 Si5 91.4(3)
C9 Si3 Si1 Si5 -145.5(5)
C14 Si3 Si1 Si5 -32.3(6)
C10 Si3 Si1 Si4 -31.1(3)
C9 Si3 Si1 Si4 92.0(6)
C14 Si3 Si1 Si4 -154.7(6)
C10 Si3 Si1 Si6 -76.8(4)
C9 Si3 Si1 Si6 46.3(5)
C14 Si3 Si1 Si6 159.6(7)
C10 Si3 Si1 Zn1 -162.9(3)
C9 Si3 Si1 Zn1 -39.8(5)
C14 Si3 Si1 Zn1 73.5(6)
C10 Si3 Si1 Si2 78.2(3)
C9 Si3 Si1 Si2 -158.7(5)
C14 Si3 Si1 Si2 -45.4(6)
C12 Si4 Si1 Si7 57.1(6)
C15 Si4 Si1 Si7 159.5(8)
C11 Si4 Si1 Si7 -68.6(9)
C12 Si4 Si1 Si5 119.5(5)
C15 Si4 Si1 Si5 -138.1(5)
C11 Si4 Si1 Si5 -6.2(7)
C12 Si4 Si1 Si3 -153.5(5)
C15 Si4 Si1 Si3 -51.2(5)
C11 Si4 Si1 Si3 80.8(6)
C12 Si4 Si1 Si6 -134.3(6)
C15 Si4 Si1 Si6 -31.9(5)
C11 Si4 Si1 Si6 100.0(6)
C12 Si4 Si1 Zn1 -16.4(6)
C15 Si4 Si1 Zn1 86.0(5)
C11 Si4 Si1 Zn1 -142.0(6)
C12 Si4 Si1 Si2 95.9(5)
C15 Si4 Si1 Si2 -161.8(5)
C11 Si4 Si1 Si2 -29.8(6)
C9A Si6 Si1 Si7 152.3(13)
C17 Si6 Si1 Si7 40.8(8)
C10 Si6 Si1 Si7 -75.0(3)
C9A Si6 Si1 Si5 -88.1(13)
C17 Si6 Si1 Si5 160.4(8)
C10 Si6 Si1 Si5 44.6(3)
C9A Si6 Si1 Si3 -76.0(13)
C17 Si6 Si1 Si3 172.6(9)
C10 Si6 Si1 Si3 56.8(3)
C9A Si6 Si1 Si4 147.9(13)
C17 Si6 Si1 Si4 36.5(8)
C10 Si6 Si1 Si4 -79.3(3)
C9A Si6 Si1 Zn1 33.9(13)
C17 Si6 Si1 Zn1 -77.5(8)
C10 Si6 Si1 Zn1 166.7(2)
C9A Si6 Si1 Si2 -108.0(13)
C17 Si6 Si1 Si2 140.6(8)
C10 Si6 Si1 Si2 24.8(3)
N1 Zn1 Si1 Si7 -70.9(2)
N4 Zn1 Si1 Si7 -178.1(2)
Cl1 Zn1 Si1 Si7 55.73(18)
N1 Zn1 Si1 Si5 168.51(17)
N4 Zn1 Si1 Si5 61.23(16)
Cl1 Zn1 Si1 Si5 -64.91(12)
N1 Zn1 Si1 Si3 79.08(17)
N4 Zn1 Si1 Si3 -28.19(15)
Cl1 Zn1 Si1 Si3 -154.33(10)
N1 Zn1 Si1 Si4 -49.2(3)
N4 Zn1 Si1 Si4 -156.5(2)
Cl1 Zn1 Si1 Si4 77.4(2)
N1 Zn1 Si1 Si6 48.02(18)
N4 Zn1 Si1 Si6 -59.26(16)
Cl1 Zn1 Si1 Si6 174.60(12)
N1 Zn1 Si1 Si2 -161.26(14)
N4 Zn1 Si1 Si2 91.47(13)
Cl1 Zn1 Si1 Si2 -34.67(9)
C8 Si2 Si1 Si7 -147.3(3)
C13 Si2 Si1 Si7 -35.5(4)
C7 Si2 Si1 Si7 88.4(9)
C8 Si2 Si1 Si5 61.9(3)
C13 Si2 Si1 Si5 173.7(4)
C7 Si2 Si1 Si5 -62.3(9)
C8 Si2 Si1 Si3 89.1(3)
C13 Si2 Si1 Si3 -159.1(4)
C7 Si2 Si1 Si3 -35.2(9)
C8 Si2 Si1 Si4 -160.8(3)
C13 Si2 Si1 Si4 -49.0(4)
C7 Si2 Si1 Si4 75.0(9)
C8 Si2 Si1 Si6 103.7(3)
C13 Si2 Si1 Si6 -144.5(4)
C7 Si2 Si1 Si6 -20.5(9)
C8 Si2 Si1 Zn1 -42.0(3)
C13 Si2 Si1 Zn1 69.9(4)
C7 Si2 Si1 Zn1 -166.2(9)
N4 Zn1 N1 C3 -18.6(4)
Cl1 Zn1 N1 C3 82.2(4)
Si1 Zn1 N1 C3 -144.2(4)
N4 Zn1 N1 C2 -136.9(4)
Cl1 Zn1 N1 C2 -36.1(4)
Si1 Zn1 N1 C2 97.5(4)
N4 Zn1 N1 C1 101.0(3)
Cl1 Zn1 N1 C1 -158.2(3)
Si1 Zn1 N1 C1 -24.6(4)
N1 Zn1 N4 C5 118.1(4)
Cl1 Zn1 N4 C5 19.1(4)
Si1 Zn1 N4 C5 -113.9(4)
N1 Zn1 N4 C4 -4.3(4)
Cl1 Zn1 N4 C4 -103.4(4)
Si1 Zn1 N4 C4 123.7(4)
N1 Zn1 N4 C6 -122.0(4)
Cl1 Zn1 N4 C6 139.0(4)
Si1 Zn1 N4 C6 6.0(4)
C2 N1 C3 C4 162.7(6)
C1 N1 C3 C4 -78.1(7)
Zn1 N1 C3 C4 41.3(7)
N1 C3 C4 N4 -51.4(9)
C5 N4 C4 C3 -92.4(7)
C6 N4 C4 C3 149.0(6)
Zn1 N4 C4 C3 29.5(7)
C13 Si2 C8 Si5 179.8(4)
C7 Si2 C8 Si5 63.9(12)
Si1 Si2 C8 Si5 -61.7(2)
C16 Si5 C8 Si2 -172.4(5)
C7A Si5 C8 Si2 -57.7(12)
Si1 Si5 C8 Si2 67.9(2)
C18 Si7 C12 Si4 -171.3(9)
C11A Si7 C12 Si4 -52.0(8)
Si1 Si7 C12 Si4 76.4(5)
C15 Si4 C12 Si7 -179.0(8)
C11 Si4 C12 Si7 65.5(9)
Si1 Si4 C12 Si7 -63.2(5)
C65 C61 C62 C64 -2.3(14)
C64 C60 C63 C65 0.2(11)
C63 C60 C64 C62 0.1(11)
C61 C62 C64 C60 1.0(13)
C60 C63 C65 C61 -1.6(12)
C62 C61 C65 C63 2.7(14)
C9 Si3 C10 Si6 -53.6(4)
C14 Si3 C10 Si6 -160.8(7)
Si1 Si3 C10 Si6 74.1(3)
C9A Si6 C10 Si3 67.5(9)
C17 Si6 C10 Si3 -178.4(9)
Si1 Si6 C10 Si3 -63.3(2)
